data_2235296
loop_
_publ_author_name
'Liu, Ming-Liang'

_publ_section_title
;
 Bis(2-trifluoromethyl-1<i>H</i>-benzimidazol-3-ium)
 tetrachloridomercurate dihydrate
;
_journal_coeditor_code XU5519
_journal_issue 6
_journal_name_full 'Acta Crystallographica Section E'
_journal_page_first m716
_journal_paper_doi 10.1107/S1600536812018855
_journal_volume 68
_journal_year 2012
_chemical_formula_iupac '(C8 H6 F3 N2)2 [Hg Cl4], 2H2 O'
_chemical_formula_moiety '2(C8 H6 F3 N2 +), Cl4 Hg 2-, 2(H2 O)'
_chemical_formula_sum 'C16 H16 Cl4 F6 Hg N4 O2'
_chemical_formula_weight 752.72
_chemical_name_systematic
;
Bis(2-trifluoromethyl-1<i>H</i>-benzimidazol-3-ium) tetrachloridomercurate
dihydrate
;
_space_group_IT_number 2
_symmetry_cell_setting triclinic
_symmetry_space_group_name_Hall '-P 1'
_symmetry_space_group_name_H-M 'P -1'
_atom_sites_solution_hydrogens geom
_atom_sites_solution_primary direct
_atom_sites_solution_secondary difmap
_audit_creation_method SHELXL-97
_cell_angle_alpha 79.40(3)
_cell_angle_beta 75.79(3)
_cell_angle_gamma 67.74(3)
_cell_formula_units_Z 2
_cell_length_a 9.2485(18)
_cell_length_b 10.029(2)
_cell_length_c 14.754(3)
_cell_measurement_reflns_used 4366
_cell_measurement_temperature 293(2)
_cell_measurement_theta_max 26.0
_cell_measurement_theta_min 3.0
_cell_volume 1221.4(5)
_computing_cell_refinement 'CrystalClear (Rigaku, 2005)'
_computing_data_collection 'CrystalClear (Rigaku, 2005)'
_computing_data_reduction 'CrystalClear (Rigaku, 2005)'
_computing_molecular_graphics 'SHELXTL (Sheldrick, 2008)'
_computing_publication_material 'SHELXTL (Sheldrick, 2008)'
_computing_structure_refinement 'SHELXTL (Sheldrick, 2008)'
_computing_structure_solution 'SHELXTL (Sheldrick, 2008)'
_diffrn_ambient_temperature 293(2)
_diffrn_measured_fraction_theta_full 0.996
_diffrn_measured_fraction_theta_max 0.996
_diffrn_measurement_device_type 'Rigaku SCXmini'
_diffrn_measurement_method CCD_Profile_fitting
_diffrn_radiation_monochromator graphite
_diffrn_radiation_source 'fine-focus sealed tube'
_diffrn_radiation_type MoK\a
_diffrn_radiation_wavelength 0.71073
_diffrn_reflns_av_R_equivalents 0.0607
_diffrn_reflns_av_sigmaI/netI 0.0769
_diffrn_reflns_limit_h_max 12
_diffrn_reflns_limit_h_min -12
_diffrn_reflns_limit_k_max 12
_diffrn_reflns_limit_k_min -13
_diffrn_reflns_limit_l_max 19
_diffrn_reflns_limit_l_min -19
_diffrn_reflns_number 12786
_diffrn_reflns_theta_full 27.49
_diffrn_reflns_theta_max 27.49
_diffrn_reflns_theta_min 3.05
_exptl_absorpt_coefficient_mu 6.805
_exptl_absorpt_correction_T_max 0.152
_exptl_absorpt_correction_T_min 0.095
_exptl_absorpt_correction_type multi-scan
_exptl_absorpt_process_details '(CrystalClear; Rigaku, 2005)'
_exptl_crystal_colour colourless
_exptl_crystal_density_diffrn 2.047
_exptl_crystal_density_method 'not measured'
_exptl_crystal_description block
_exptl_crystal_F_000 716
_exptl_crystal_size_max 0.36
_exptl_crystal_size_mid 0.32
_exptl_crystal_size_min 0.28
_refine_diff_density_max 0.572
_refine_diff_density_min -1.277
_refine_ls_extinction_method none
_refine_ls_goodness_of_fit_ref 1.076
_refine_ls_hydrogen_treatment constr
_refine_ls_matrix_type full
_refine_ls_number_parameters 326
_refine_ls_number_reflns 5564
_refine_ls_number_restraints 9
_refine_ls_restrained_S_all 1.076
_refine_ls_R_factor_all 0.0809
_refine_ls_R_factor_gt 0.0529
_refine_ls_shift/su_max 0.022
_refine_ls_shift/su_mean 0.002
_refine_ls_structure_factor_coef Fsqd
_refine_ls_weighting_details 'calc w=1/[\s^2^(Fo^2^)+(0.0373P)^2^+1.3550P] where P=(Fo^2^+2Fc^2^)/3'
_refine_ls_weighting_scheme calc
_refine_ls_wR_factor_gt 0.1054
_refine_ls_wR_factor_ref 0.1186
_reflns_number_gt 4040
_reflns_number_total 5564
_reflns_threshold_expression I>2sigma(I)
_cod_data_source_file xu5519.cif
_cod_data_source_block I
_cod_original_cell_volume 1221.4(4)
_cod_database_code 2235296
_cod_database_fobs_code 2235296

loop_
_symmetry_equiv_pos_as_xyz
'x, y, z'
'-x, -y, -z'

loop_
_atom_site_type_symbol
_atom_site_label
_atom_site_fract_x
_atom_site_fract_y
_atom_site_fract_z
_atom_site_U_iso_or_equiv
_atom_site_adp_type
_atom_site_calc_flag
_atom_site_refinement_flags
_atom_site_occupancy
_atom_site_symmetry_multiplicity
_atom_site_disorder_assembly
_atom_site_disorder_group
F F1 0.7017(13) 0.721(2) 0.7840(6) 0.093(6) Uani d PD 0.59(4) 1 A 1
F F2 0.499(3) 0.677(2) 0.8538(16) 0.123(10) Uani d PD 0.59(4) 1 A 1
F F3 0.535(3) 0.8571(9) 0.8821(10) 0.112(9) Uani d PD 0.59(4) 1 A 1
F F1' 0.656(4) 0.652(3) 0.7911(14) 0.137(16) Uani d PD 0.41(4) 1 A 2
F F3' 0.639(4) 0.841(2) 0.843(3) 0.16(2) Uani d PD 0.41(4) 1 A 2
F F2' 0.4537(9) 0.751(3) 0.8841(12) 0.102(11) Uani d PD 0.41(4) 1 A 2
N N1 0.7197(6) 0.4910(6) 0.9609(4) 0.0463(14) Uani d . 1 1 . .
H H1A 0.6964 0.4371 0.9319 0.056 Uiso d R 1 1 . .
N N2 0.7409(6) 0.6807(6) 0.9988(4) 0.0446(13) Uani d . 1 1 . .
H H2A 0.7328 0.7692 0.9978 0.053 Uiso d R 1 1 . .
C C1 0.6080(8) 0.7210(7) 0.8664(5) 0.064(2) Uani d D 1 1 . .
C C2 0.6894(8) 0.6313(8) 0.9408(5) 0.0446(16) Uani d . 1 1 A .
C C3 0.7956(7) 0.4460(7) 1.0370(5) 0.0392(15) Uani d . 1 1 . .
C C4 0.8554(9) 0.3110(8) 1.0833(5) 0.0522(18) Uani d . 1 1 . .
H H4 0.8479 0.2294 1.0662 0.063 Uiso calc R 1 1 . .
C C5 0.9278(9) 0.3035(8) 1.1571(5) 0.0532(18) Uani d . 1 1 . .
H H5 0.9701 0.2150 1.1913 0.064 Uiso calc R 1 1 . .
C C6 0.9371(8) 0.4285(9) 1.1801(5) 0.0535(18) Uani d . 1 1 . .
H H6 0.9860 0.4200 1.2300 0.064 Uiso calc R 1 1 . .
C C7 0.8793(8) 0.5611(8) 1.1340(5) 0.0456(16) Uani d . 1 1 . .
H H7 0.8871 0.6425 1.1511 0.055 Uiso calc R 1 1 . .
C C8 0.8083(7) 0.5692(7) 1.0604(5) 0.0376(14) Uani d . 1 1 . .
F F4 0.2353(11) 0.1121(7) 0.5538(6) 0.146(3) Uani d . 1 1 . .
F F5 0.3648(10) 0.1573(10) 0.4248(7) 0.167(4) Uani d . 1 1 . .
F F6 0.1251(8) 0.2625(7) 0.4538(6) 0.124(2) Uani d . 1 1 . .
N N3 0.3498(7) 0.3080(7) 0.5958(4) 0.0579(16) Uani d . 1 1 . .
H H3A 0.3878 0.2271 0.6286 0.070 Uiso d R 1 1 . .
N N4 0.2323(7) 0.4628(7) 0.4921(4) 0.0526(15) Uani d . 1 1 . .
H H4A 0.1822 0.4993 0.4462 0.063 Uiso d R 1 1 . .
C C9 0.2500(13) 0.2136(11) 0.4902(7) 0.076(3) Uani d . 1 1 . .
C C10 0.2768(8) 0.3277(8) 0.5263(5) 0.0503(17) Uani d . 1 1 . .
C C11 0.3561(8) 0.4384(9) 0.6076(5) 0.0516(18) Uani d . 1 1 . .
C C12 0.4205(10) 0.4786(14) 0.6680(6) 0.079(3) Uani d . 1 1 . .
H H12 0.4753 0.4119 0.7117 0.095 Uiso calc R 1 1 . .
C C13 0.3997(13) 0.6218(17) 0.6601(8) 0.097(4) Uani d . 1 1 . .
H H13 0.4396 0.6534 0.7008 0.116 Uiso calc R 1 1 . .
C C14 0.3236(14) 0.7196(14) 0.5960(9) 0.098(4) Uani d . 1 1 . .
H H14 0.3153 0.8155 0.5935 0.117 Uiso calc R 1 1 . .
C C15 0.2581(11) 0.6842(10) 0.5344(7) 0.072(2) Uani d . 1 1 . .
H H15 0.2037 0.7525 0.4912 0.086 Uiso calc R 1 1 . .
C C16 0.2792(9) 0.5380(9) 0.5415(5) 0.0524(18) Uani d . 1 1 . .
Hg Hg2 0.11556(4) 0.82505(3) 0.24321(2) 0.05631(13) Uani d . 1 1 . .
Cl Cl1 0.0685(3) 0.6016(2) 0.32320(13) 0.0606(5) Uani d . 1 1 . .
Cl Cl2 0.3673(3) 0.7252(2) 0.11954(14) 0.0653(5) Uani d . 1 1 . .
Cl Cl3 -0.1015(4) 0.9354(3) 0.1548(2) 0.1100(11) Uani d . 1 1 . .
Cl Cl4 0.1746(4) 0.9720(3) 0.32658(19) 0.1004(9) Uani d . 1 1 . .
O O1 0.2620(9) 0.0518(6) 1.0084(5) 0.099(2) Uani d . 1 1 . .
H H1C 0.3067 0.0060 0.9601 0.148 Uiso d R 1 1 . .
H H1B 0.2751 -0.0072 1.0576 0.148 Uiso d R 1 1 . .
O O2 0.4458(11) 0.0872(10) 0.7187(7) 0.166(4) Uani d . 1 1 . .
H H2B 0.5002 0.0086 0.6939 0.249 Uiso d R 1 1 . .
H H2D 0.3630 0.0783 0.7558 0.249 Uiso d R 1 1 . .

loop_
_atom_site_aniso_label
_atom_site_aniso_U_11
_atom_site_aniso_U_22
_atom_site_aniso_U_33
_atom_site_aniso_U_12
_atom_site_aniso_U_13
_atom_site_aniso_U_23
F1 0.066(7) 0.132(15) 0.054(7) -0.020(8) -0.006(5) 0.016(7)
F2 0.085(14) 0.187(19) 0.124(17) -0.076(13) -0.071(14) 0.047(14)
F3 0.130(16) 0.066(9) 0.099(9) 0.029(8) -0.054(10) 0.000(7)
F1' 0.11(3) 0.20(3) 0.055(12) 0.015(19) -0.030(13) -0.034(13)
F3' 0.15(3) 0.16(3) 0.21(4) -0.10(2) -0.13(3) 0.13(3)
F2' 0.041(8) 0.17(3) 0.056(9) -0.001(11) -0.007(7) 0.001(12)
N1 0.040(3) 0.054(4) 0.053(3) -0.023(3) -0.011(3) -0.007(3)
N2 0.037(3) 0.032(3) 0.061(4) -0.011(2) -0.009(3) 0.001(3)
C1 0.060(6) 0.069(6) 0.057(5) -0.020(5) -0.013(4) 0.007(5)
C2 0.031(4) 0.050(4) 0.050(4) -0.016(3) -0.002(3) -0.002(3)
C3 0.031(3) 0.037(4) 0.047(4) -0.011(3) -0.001(3) -0.009(3)
C4 0.046(4) 0.048(4) 0.067(5) -0.024(4) -0.005(4) -0.007(4)
C5 0.053(5) 0.047(4) 0.054(4) -0.017(4) -0.008(4) 0.004(4)
C6 0.037(4) 0.069(5) 0.054(4) -0.022(4) -0.002(3) -0.005(4)
C7 0.039(4) 0.051(4) 0.050(4) -0.019(3) -0.002(3) -0.016(3)
C8 0.028(3) 0.039(3) 0.045(4) -0.014(3) 0.002(3) -0.006(3)
F4 0.238(10) 0.076(4) 0.153(6) -0.092(5) -0.050(6) 0.011(4)
F5 0.130(6) 0.189(8) 0.213(9) -0.090(6) 0.056(6) -0.144(7)
F6 0.119(5) 0.108(5) 0.188(7) -0.048(4) -0.078(5) -0.035(5)
N3 0.041(4) 0.063(4) 0.059(4) -0.012(3) -0.014(3) 0.013(3)
N4 0.057(4) 0.065(4) 0.044(3) -0.031(3) -0.017(3) 0.005(3)
C9 0.078(7) 0.074(6) 0.085(7) -0.035(5) -0.005(6) -0.022(6)
C10 0.037(4) 0.054(4) 0.055(4) -0.014(3) -0.010(3) 0.003(4)
C11 0.038(4) 0.080(5) 0.040(4) -0.027(4) -0.006(3) 0.002(4)
C12 0.047(5) 0.137(10) 0.056(5) -0.038(6) 0.000(4) -0.015(6)
C13 0.080(8) 0.163(13) 0.074(7) -0.069(8) 0.011(6) -0.055(8)
C14 0.100(9) 0.119(9) 0.101(8) -0.078(8) 0.019(7) -0.040(8)
C15 0.065(6) 0.079(6) 0.075(6) -0.037(5) -0.003(5) -0.008(5)
C16 0.044(4) 0.067(5) 0.054(4) -0.032(4) -0.004(4) -0.007(4)
Hg2 0.0667(2) 0.0587(2) 0.05325(19) -0.03158(16) -0.01580(15) -0.00235(14)
Cl1 0.0810(14) 0.0633(12) 0.0535(11) -0.0420(11) -0.0290(10) 0.0135(9)
Cl2 0.0645(13) 0.0756(13) 0.0635(12) -0.0374(11) 0.0002(10) -0.0144(11)
Cl3 0.133(3) 0.0746(16) 0.155(3) -0.0507(17) -0.103(2) 0.0420(17)
Cl4 0.158(3) 0.0916(18) 0.0906(17) -0.0746(19) -0.0426(18) -0.0120(15)
O1 0.142(7) 0.050(3) 0.112(5) -0.033(4) -0.048(5) 0.006(4)
O2 0.122(7) 0.135(7) 0.152(8) 0.018(6) -0.038(6) 0.076(7)

loop_
_atom_type_symbol
_atom_type_description
_atom_type_scat_dispersion_real
_atom_type_scat_dispersion_imag
_atom_type_scat_source
C C 0.0033 0.0016 'International Tables Vol C Tables 4.2.6.8 and 6.1.1.4'
H H 0.0000 0.0000 'International Tables Vol C Tables 4.2.6.8 and 6.1.1.4'
Cl Cl 0.1484 0.1585 'International Tables Vol C Tables 4.2.6.8 and 6.1.1.4'
F F 0.0171 0.0103 'International Tables Vol C Tables 4.2.6.8 and 6.1.1.4'
Hg Hg -2.3894 9.2266 'International Tables Vol C Tables 4.2.6.8 and 6.1.1.4'
N N 0.0061 0.0033 'International Tables Vol C Tables 4.2.6.8 and 6.1.1.4'
O O 0.0106 0.0060 'International Tables Vol C Tables 4.2.6.8 and 6.1.1.4'

loop_
_geom_angle_atom_site_label_1
_geom_angle_atom_site_label_2
_geom_angle_atom_site_label_3
_geom_angle
C2 N1 C3 107.7(6)
C2 N1 H1A 126.1
C3 N1 H1A 126.2
C2 N2 C8 108.9(6)
C2 N2 H2A 125.6
C8 N2 H2A 125.5
F1 C1 F2' 127.4(10)
F1 C1 F3' 68.6(15)
F2' C1 F3' 109.5(15)
F1 C1 F3 106.1(10)
F2' C1 F3 70.4(12)
F1 C1 F2 104.5(11)
F3' C1 F2 135.0(11)
F3 C1 F2 105.9(12)
F2' C1 F1' 103.1(16)
F3' C1 F1' 107.4(18)
F3 C1 F1' 134.0(13)
F2 C1 F1' 68.8(14)
F1 C1 C2 113.7(8)
F2' C1 C2 115.1(9)
F3' C1 C2 111.0(9)
F3 C1 C2 113.6(7)
F2 C1 C2 112.1(7)
F1' C1 C2 110.1(9)
N1 C2 N2 110.7(6)
N1 C2 C1 125.2(6)
N2 C2 C1 124.1(6)
C4 C3 N1 130.9(6)
C4 C3 C8 122.9(6)
N1 C3 C8 106.2(6)
C3 C4 C5 116.0(6)
C3 C4 H4 122.0
C5 C4 H4 122.0
C4 C5 C6 120.1(7)
C4 C5 H5 119.9
C6 C5 H5 119.9
C7 C6 C5 123.8(7)
C7 C6 H6 118.1
C5 C6 H6 118.1
C6 C7 C8 116.4(6)
C6 C7 H7 121.8
C8 C7 H7 121.8
N2 C8 C7 132.7(6)
N2 C8 C3 106.5(6)
C7 C8 C3 120.8(6)
C10 N3 C11 108.6(6)
C10 N3 H3A 125.8
C11 N3 H3A 125.7
C10 N4 C16 108.4(6)
C10 N4 H4A 125.9
C16 N4 H4A 125.7
F4 C9 F5 107.8(10)
F4 C9 F6 107.4(9)
F5 C9 F6 105.6(10)
F4 C9 C10 112.6(9)
F5 C9 C10 110.9(8)
F6 C9 C10 112.3(8)
N4 C10 N3 110.6(7)
N4 C10 C9 124.1(8)
N3 C10 C9 125.2(8)
N3 C11 C16 105.9(6)
N3 C11 C12 132.9(9)
C16 C11 C12 121.2(9)
C13 C12 C11 116.1(10)
C13 C12 H12 121.9
C11 C12 H12 121.9
C14 C13 C12 122.8(10)
C14 C13 H13 118.6
C12 C13 H13 118.6
C13 C14 C15 123.0(11)
C13 C14 H14 118.5
C15 C14 H14 118.5
C14 C15 C16 114.7(10)
C14 C15 H15 122.6
C16 C15 H15 122.6
C11 C16 N4 106.5(7)
C11 C16 C15 122.1(8)
N4 C16 C15 131.4(8)
Cl4 Hg2 Cl3 119.35(10)
Cl4 Hg2 Cl1 120.36(8)
Cl3 Hg2 Cl1 102.26(8)
Cl4 Hg2 Cl2 105.49(10)
Cl3 Hg2 Cl2 105.13(11)
Cl1 Hg2 Cl2 102.10(8)
H1C O1 H1B 109.5
H2B O2 H2D 109.5

loop_
_geom_bond_atom_site_label_1
_geom_bond_atom_site_label_2
_geom_bond_distance
F1 C1 1.308(2)
F2 C1 1.309(2)
F3 C1 1.309(2)
F1' C1 1.309(2)
F3' C1 1.309(2)
F2' C1 1.309(2)
N1 C2 1.317(9)
N1 C3 1.386(8)
N1 H1A 0.8600
N2 C2 1.318(8)
N2 C8 1.357(8)
N2 H2A 0.8600
C1 C2 1.453(10)
C3 C4 1.371(9)
C3 C8 1.395(8)
C4 C5 1.390(10)
C4 H4 0.9300
C5 C6 1.395(10)
C5 H5 0.9300
C6 C7 1.350(10)
C6 H6 0.9300
C7 C8 1.377(9)
C7 H7 0.9300
F4 C9 1.274(11)
F5 C9 1.274(11)
F6 C9 1.281(11)
N3 C10 1.308(9)
N3 C11 1.375(10)
N3 H3A 0.8599
N4 C10 1.300(9)
N4 C16 1.376(9)
N4 H4A 0.8601
C9 C10 1.469(11)
C11 C16 1.377(10)
C11 C12 1.374(12)
C12 C13 1.361(15)
C12 H12 0.9300
C13 C14 1.347(16)
C13 H13 0.9300
C14 C15 1.368(14)
C14 H14 0.9300
C15 C16 1.391(11)
C15 H15 0.9300
Hg2 Cl4 2.364(2)
Hg2 Cl3 2.455(3)
Hg2 Cl1 2.4734(19)
Hg2 Cl2 2.564(2)
O1 H1C 0.8500
O1 H1B 0.8500
O2 H2B 0.8500
O2 H2D 0.8500

loop_
_geom_hbond_atom_site_label_D
_geom_hbond_atom_site_label_H
_geom_hbond_atom_site_label_A
_geom_hbond_site_symmetry_A
_geom_hbond_distance_DH
_geom_hbond_distance_HA
_geom_hbond_distance_DA
_geom_hbond_angle_DHA
N1 H1A Cl2 2_666 0.86 2.23 3.081(6) 170.2
N2 H2A O1 2_667 0.86 1.80 2.656(8) 174.0
N3 H3A O2 . 0.86 1.76 2.608(9) 166.1
N4 H4A Cl1 . 0.86 2.21 3.069(6) 175.2
O1 H1C F3 1_545 0.85 2.25 2.994(18) 145.9
O1 H1B Cl2 1_546 0.85 2.55 3.279(6) 144.3
O2 H2B F5 2_656 0.85 2.41 3.224(13) 159.9
O2 H2D Cl3 2_566 0.85 2.50 3.339(10) 171.8

loop_
_geom_torsion_atom_site_label_1
_geom_torsion_atom_site_label_2
_geom_torsion_atom_site_label_3
_geom_torsion_atom_site_label_4
_geom_torsion
C3 N1 C2 N2 0.2(8)
C3 N1 C2 C1 -178.8(6)
C8 N2 C2 N1 -0.2(8)
C8 N2 C2 C1 178.9(6)
F1 C1 C2 N1 -84.6(15)
F2' C1 C2 N1 75.3(19)
F3' C1 C2 N1 -160(2)
F3 C1 C2 N1 153.8(14)
F2 C1 C2 N1 33.7(19)
F1' C1 C2 N1 -41(3)
F1 C1 C2 N2 96.5(14)
F2' C1 C2 N2 -103.6(17)
F3' C1 C2 N2 22(2)
F3 C1 C2 N2 -25.1(14)
F2 C1 C2 N2 -145.2(16)
F1' C1 C2 N2 140(2)
C2 N1 C3 C4 -178.1(7)
C2 N1 C3 C8 -0.1(7)
N1 C3 C4 C5 178.9(7)
C8 C3 C4 C5 1.3(10)
C3 C4 C5 C6 -0.3(10)
C4 C5 C6 C7 -0.2(11)
C5 C6 C7 C8 -0.2(10)
C2 N2 C8 C7 180.0(7)
C2 N2 C8 C3 0.1(7)
C6 C7 C8 N2 -178.8(7)
C6 C7 C8 C3 1.1(9)
C4 C3 C8 N2 178.2(6)
N1 C3 C8 N2 0.0(7)
C4 C3 C8 C7 -1.7(10)
N1 C3 C8 C7 -179.9(6)
C16 N4 C10 N3 0.3(8)
C16 N4 C10 C9 -178.9(8)
C11 N3 C10 N4 -0.9(9)
C11 N3 C10 C9 178.3(8)
F4 C9 C10 N4 -150.4(9)
F5 C9 C10 N4 88.8(12)
F6 C9 C10 N4 -29.0(13)
F4 C9 C10 N3 30.4(13)
F5 C9 C10 N3 -90.4(12)
F6 C9 C10 N3 151.8(9)
C10 N3 C11 C16 1.1(8)
C10 N3 C11 C12 -178.6(8)
N3 C11 C12 C13 -178.5(8)
C16 C11 C12 C13 1.8(12)
C11 C12 C13 C14 -1.4(15)
C12 C13 C14 C15 1.3(17)
C13 C14 C15 C16 -1.4(15)
N3 C11 C16 N4 -0.9(8)
C12 C11 C16 N4 178.8(7)
N3 C11 C16 C15 178.1(7)
C12 C11 C16 C15 -2.2(12)
C10 N4 C16 C11 0.4(8)
C10 N4 C16 C15 -178.5(8)
C14 C15 C16 C11 1.9(12)
C14 C15 C16 N4 -179.5(8)
